data_7223149
loop_
_publ_author_name
'Fan, Ting-Ting'
'Li, Jia-Jia'
'Qu, Xiang-Long'
'Han, Hong-Liang'
'Li, Xia'

_publ_section_title
;
 Metal(ii)--organic frameworks with 3,3&#x2032;-diphenyldicarboxylate and
 1,3-bis(4-pyridyl)propane: preparation, crystal structures and
 luminescence
;
_journal_issue 48
_journal_name_full CrystEngComm
_journal_page_first 9443
_journal_paper_doi 10.1039/C5CE01772F
_journal_volume 17
_journal_year 2015
_chemical_formula_sum 'C41 H30 Cu2 N2 O8'
_chemical_formula_weight 805.75
_chemical_name_systematic
; 
 ? 
;
_space_group_IT_number 14
_symmetry_cell_setting monoclinic
_symmetry_space_group_name_Hall '-P 2ybc'
_symmetry_space_group_name_H-M 'P 1 21/c 1'
_atom_sites_solution_hydrogens geom
_atom_sites_solution_primary direct
_atom_sites_solution_secondary difmap
_audit_creation_method SHELXL-97
_audit_update_record
;
2015-10-07 deposited with the CCDC.
2015-11-05 downloaded from the CCDC.
;
_cell_angle_alpha 90.00
_cell_angle_beta 107.127(5)
_cell_angle_gamma 90.00
_cell_formula_units_Z 2
_cell_length_a 10.0555(15)
_cell_length_b 18.049(3)
_cell_length_c 10.8042(17)
_cell_measurement_temperature 293(2)
_cell_volume 1873.9(5)
_computing_structure_refinement 'SHELXL-97 (Sheldrick, 1997)'
_computing_structure_solution 'SHELXS-97 (Sheldrick, 1990)'
_diffrn_ambient_temperature 293(2)
_diffrn_measured_fraction_theta_full 0.996
_diffrn_measured_fraction_theta_max 0.996
_diffrn_radiation_monochromator graphite
_diffrn_radiation_source 'fine-focus sealed tube'
_diffrn_radiation_type MoK\a
_diffrn_radiation_wavelength 0.71073
_diffrn_reflns_av_R_equivalents 0.0762
_diffrn_reflns_av_sigmaI/netI 0.0380
_diffrn_reflns_limit_h_max 12
_diffrn_reflns_limit_h_min -11
_diffrn_reflns_limit_k_max 21
_diffrn_reflns_limit_k_min -21
_diffrn_reflns_limit_l_max 12
_diffrn_reflns_limit_l_min -12
_diffrn_reflns_number 32865
_diffrn_reflns_theta_full 25.10
_diffrn_reflns_theta_max 25.10
_diffrn_reflns_theta_min 3.00
_exptl_absorpt_coefficient_mu 1.190
_exptl_absorpt_correction_T_max 0.7968
_exptl_absorpt_correction_T_min 0.7798
_exptl_absorpt_correction_type multi-scan
_exptl_absorpt_process_details sadabs
_exptl_crystal_colour green
_exptl_crystal_density_diffrn 1.428
_exptl_crystal_density_method 'not measured'
_exptl_crystal_description block
_exptl_crystal_F_000 824
_exptl_crystal_size_max 0.233
_exptl_crystal_size_mid 0.103
_exptl_crystal_size_min 0.072
_refine_diff_density_max 0.402
_refine_diff_density_min -0.278
_refine_diff_density_rms 0.065
_refine_ls_extinction_method none
_refine_ls_goodness_of_fit_ref 1.017
_refine_ls_hydrogen_treatment mixed
_refine_ls_matrix_type full
_refine_ls_number_parameters 348
_refine_ls_number_reflns 3315
_refine_ls_number_restraints 258
_refine_ls_restrained_S_all 1.229
_refine_ls_R_factor_all 0.0595
_refine_ls_R_factor_gt 0.0371
_refine_ls_shift/su_max 0.001
_refine_ls_shift/su_mean 0.000
_refine_ls_structure_factor_coef Fsqd
_refine_ls_weighting_details 'calc w=1/[\s^2^(Fo^2^)+(0.0453P)^2^+0.8311P] where P=(Fo^2^+2Fc^2^)/3'
_refine_ls_weighting_scheme calc
_refine_ls_wR_factor_gt 0.0801
_refine_ls_wR_factor_ref 0.0888
_reflns_number_gt 2484
_reflns_number_total 3315
_reflns_threshold_expression >2sigma(I)
_cod_data_source_file c5ce01772f2.cif
_cod_data_source_block qq
_cod_depositor_comments 'Adding full bibliography for 7223148--7223150.cif.'
_cod_original_sg_symbol_H-M P21/c
_cod_database_code 7223149

loop_
_symmetry_equiv_pos_as_xyz
'x, y, z'
'-x, y+1/2, -z+1/2'
'-x, -y, -z'
'x, -y-1/2, z-1/2'

loop_
_atom_site_label
_atom_site_type_symbol
_atom_site_fract_x
_atom_site_fract_y
_atom_site_fract_z
_atom_site_U_iso_or_equiv
_atom_site_adp_type
_atom_site_occupancy
_atom_site_symmetry_multiplicity
_atom_site_calc_flag
_atom_site_refinement_flags
_atom_site_disorder_assembly
_atom_site_disorder_group
Cu1 Cu 0.91710(4) 0.005136(18) 1.07461(4) 0.02542(15) Uani 1 1 d . . .
N1 N 0.7883(3) 0.01832(16) 1.1996(3) 0.0398(7) Uani 1 1 d D . .
O1 O 1.0487(2) -0.06626(14) 1.1846(2) 0.0456(7) Uani 1 1 d . . .
O4 O 1.9577(3) -0.41201(13) 1.3505(2) 0.0461(6) Uani 1 1 d . . .
O3 O 1.8156(2) -0.42158(13) 1.4737(2) 0.0435(6) Uani 1 1 d . . .
C1 C 1.1526(3) -0.09086(18) 1.1566(3) 0.0359(8) Uani 1 1 d D A .
C2 C 1.2502(15) -0.1380(12) 1.2583(15) 0.039(6) Uani 0.329(19) 1 d PDU A 1
C2A C 1.2358(8) -0.1513(6) 1.2395(9) 0.040(3) Uani 0.671(19) 1 d PDU A 2
C3 C 1.2155(16) -0.1604(10) 1.3676(15) 0.050(5) Uani 0.329(19) 1 d PDU A 1
H3A H 1.1318 -0.1457 1.3803 0.060 Uiso 0.329(19) 1 calc PR A 1
C3A C 1.1838(8) -0.1905(6) 1.3240(10) 0.060(3) Uani 0.671(19) 1 d PDU A 2
H3AA H 1.0953 -0.1801 1.3298 0.072 Uiso 0.671(19) 1 calc PR A 2
C4 C 1.3071(18) -0.2049(12) 1.4572(16) 0.070(6) Uani 0.329(19) 1 d PDU A 1
H4A H 1.2842 -0.2208 1.5302 0.084 Uiso 0.329(19) 1 calc PR A 1
C4A C 1.2626(9) -0.2451(7) 1.4002(13) 0.086(5) Uani 0.671(19) 1 d PD A 2
H4AA H 1.2274 -0.2715 1.4575 0.104 Uiso 0.671(19) 1 calc PR A 2
C5 C 1.4323(17) -0.2259(11) 1.4398(15) 0.055(5) Uani 0.329(19) 1 d PDU A 1
H5A H 1.4925 -0.2560 1.5012 0.066 Uiso 0.329(19) 1 calc PR A 1
C5A C 1.3939(9) -0.2609(7) 1.3915(11) 0.070(3) Uani 0.671(19) 1 d PDU A 2
H5AA H 1.4462 -0.2980 1.4432 0.084 Uiso 0.671(19) 1 calc PR A 2
C6 C 1.4700(14) -0.2028(11) 1.3320(14) 0.040(5) Uani 0.329(19) 1 d PDU A 1
C6A C 1.4493(8) -0.2223(6) 1.3072(9) 0.039(3) Uani 0.671(19) 1 d PDU A 2
C7 C 1.3697(3) -0.16580(19) 1.2338(3) 0.0405(9) Uani 1 1 d DU . .
H7A H 1.3826 -0.1597 1.1526 0.049 Uiso 0.329(19) 1 calc PR A 1
H7B H 1.4071 -0.1369 1.1809 0.049 Uiso 0.671(19) 1 d PR A 2
C8 C 1.5952(4) -0.2348(2) 1.3014(4) 0.0463(10) Uani 1 1 d D . .
C9 C 1.6622(4) -0.1882(2) 1.2365(4) 0.0623(13) Uani 1 1 d . A .
H9A H 1.6220 -0.1428 1.2062 0.075 Uiso 1 1 calc R . .
C10 C 1.7857(5) -0.2072(2) 1.2162(5) 0.0733(15) Uani 1 1 d . . .
H10A H 1.8278 -0.1751 1.1717 0.088 Uiso 1 1 calc R A .
C11 C 1.8480(4) -0.2740(2) 1.2616(4) 0.0593(12) Uani 1 1 d . A .
H11A H 1.9303 -0.2879 1.2451 0.071 Uiso 1 1 calc R . .
C12 C 1.7877(4) -0.32002(18) 1.3312(4) 0.0397(9) Uani 1 1 d . . .
C13 C 1.6626(4) -0.3002(2) 1.3505(4) 0.0451(10) Uani 1 1 d . A .
H13A H 1.6226 -0.3315 1.3978 0.054 Uiso 1 1 calc R . .
C14 C 1.8590(4) -0.39010(18) 1.3889(3) 0.0365(8) Uani 1 1 d . A .
C15 C 0.8404(12) 0.0403(7) 1.3230(9) 0.065(4) Uani 0.497(13) 1 d PDU B 1
H15A H 0.9365 0.0429 1.3582 0.078 Uiso 0.497(13) 1 calc PR B 1
C15A C 0.8425(13) 0.0094(8) 1.3283(9) 0.073(4) Uani 0.503(13) 1 d PDU B 2
H15B H 0.9379 0.0022 1.3620 0.088 Uiso 0.503(13) 1 calc PR B 2
C16 C 0.7591(10) 0.0591(8) 1.3994(10) 0.072(4) Uani 0.497(13) 1 d PDU B 1
H16A H 0.7996 0.0707 1.4862 0.086 Uiso 0.497(13) 1 calc PR B 1
C16A C 0.7636(12) 0.0103(9) 1.4114(11) 0.091(4) Uani 0.503(13) 1 d PDU B 2
H16B H 0.8071 0.0048 1.4997 0.109 Uiso 0.503(13) 1 calc PR B 2
C17 C 0.6175(10) 0.0608(8) 1.3470(10) 0.060(3) Uani 0.497(13) 1 d PDU B 1
C17A C 0.6223(12) 0.0190(9) 1.3688(11) 0.072(4) Uani 0.503(13) 1 d PDU B 2
C18 C 0.5620(15) 0.0368(15) 1.2198(15) 0.090(9) Uani 0.497(13) 1 d PDU B 1
H18A H 0.4662 0.0377 1.1814 0.107 Uiso 0.497(13) 1 calc PR B 1
C18A C 0.5649(11) 0.0258(12) 1.2361(13) 0.054(5) Uani 0.503(13) 1 d PDU B 2
H18B H 0.4688 0.0286 1.2006 0.065 Uiso 0.503(13) 1 calc PR B 2
C19 C 0.6491(10) 0.0116(11) 1.1498(14) 0.047(5) Uani 0.497(13) 1 d PDU B 1
H19A H 0.6114 -0.0099 1.0688 0.057 Uiso 0.497(13) 1 calc PR B 1
C19A C 0.6501(9) 0.0286(11) 1.1558(13) 0.046(5) Uani 0.503(13) 1 d PDU B 2
H19B H 0.6098 0.0379 1.0681 0.055 Uiso 0.503(13) 1 calc PR B 2
C20 C 0.5309(12) 0.0943(8) 1.4249(12) 0.106(5) Uani 0.497(13) 1 d PDU B 1
H20A H 0.5734 0.0731 1.5109 0.127 Uiso 0.50 1 d PRD B 1
H20B H 0.4882 0.1397 1.3863 0.127 Uiso 0.50 1 d PRD B 1
C20A C 0.5344(13) 0.0140(8) 1.4606(12) 0.099(5) Uani 0.503(13) 1 d PDU . 2
H20D H 0.4265 -0.0037 1.4028 0.119 Uiso 0.50 1 d PRD . 2
O2 O 1.1899(2) -0.07245(13) 1.0606(2) 0.0445(6) Uani 1 1 d . . .
C21 C 0.4168(13) 0.0498(8) 1.4442(14) 0.127(5) Uani 0.50 1 d PD . .
H21A H 0.3475 0.0892 1.4961 0.153 Uiso 0.50 1 d PRD B .
H21B H 0.3503 0.0516 1.3426 0.153 Uiso 0.50 1 d PRD . .
H20C H 0.609(2) 0.042(3) 1.521(3) 0.153 Uiso 0.50 1 d PD C 2

loop_
_atom_site_aniso_label
_atom_site_aniso_U_11
_atom_site_aniso_U_22
_atom_site_aniso_U_33
_atom_site_aniso_U_23
_atom_site_aniso_U_13
_atom_site_aniso_U_12
Cu1 0.0196(2) 0.0243(2) 0.0335(2) 0.00094(18) 0.00976(16) 0.00097(16)
N1 0.0332(17) 0.0495(18) 0.0406(18) -0.0033(15) 0.0171(15) -0.0016(14)
O1 0.0326(14) 0.0533(15) 0.0545(16) 0.0212(13) 0.0182(12) 0.0175(12)
O4 0.0418(15) 0.0440(14) 0.0582(17) 0.0165(12) 0.0234(13) 0.0171(12)
O3 0.0394(15) 0.0387(14) 0.0571(16) 0.0156(13) 0.0217(13) 0.0143(11)
C1 0.028(2) 0.0325(18) 0.045(2) 0.0058(16) 0.0073(17) 0.0043(15)
C2 0.032(7) 0.041(9) 0.047(10) 0.013(7) 0.016(7) 0.009(6)
C2A 0.034(4) 0.040(4) 0.044(5) 0.011(4) 0.008(3) 0.005(3)
C3 0.041(8) 0.051(8) 0.062(9) 0.020(7) 0.020(7) 0.019(6)
C3A 0.038(4) 0.064(5) 0.079(6) 0.030(5) 0.020(4) 0.015(4)
C4 0.072(8) 0.080(9) 0.067(8) 0.018(6) 0.035(6) 0.017(7)
C4A 0.052(5) 0.107(9) 0.115(9) 0.083(8) 0.047(6) 0.034(5)
C5 0.049(8) 0.060(9) 0.058(8) 0.017(7) 0.018(7) 0.027(7)
C5A 0.053(5) 0.073(6) 0.087(6) 0.051(5) 0.026(4) 0.025(4)
C6 0.037(7) 0.038(9) 0.044(8) 0.008(6) 0.011(6) 0.005(6)
C6A 0.032(4) 0.039(5) 0.046(4) 0.014(4) 0.010(3) 0.010(3)
C7 0.038(2) 0.041(2) 0.044(2) 0.0135(17) 0.0129(17) 0.0126(16)
C8 0.036(2) 0.049(2) 0.055(2) 0.0189(19) 0.0140(19) 0.0167(18)
C9 0.049(3) 0.049(2) 0.091(3) 0.032(2) 0.022(2) 0.020(2)
C10 0.056(3) 0.058(3) 0.118(4) 0.047(3) 0.044(3) 0.015(2)
C11 0.044(2) 0.050(2) 0.092(3) 0.027(2) 0.032(2) 0.016(2)
C12 0.036(2) 0.0333(19) 0.049(2) 0.0089(17) 0.0108(18) 0.0072(16)
C13 0.035(2) 0.045(2) 0.057(3) 0.0208(19) 0.0158(19) 0.0092(17)
C14 0.030(2) 0.0325(18) 0.045(2) 0.0014(16) 0.0074(18) 0.0027(15)
C15 0.048(6) 0.093(8) 0.054(7) -0.013(5) 0.013(5) 0.005(5)
C15A 0.066(7) 0.102(9) 0.058(7) -0.013(6) 0.029(6) 0.005(6)
C16 0.062(6) 0.108(8) 0.052(6) -0.026(6) 0.028(5) 0.016(6)
C16A 0.084(8) 0.131(10) 0.063(6) -0.012(7) 0.031(6) 0.011(7)
C17 0.063(6) 0.073(7) 0.056(6) -0.007(5) 0.034(5) 0.017(5)
C17A 0.081(7) 0.083(8) 0.069(7) -0.006(6) 0.046(6) 0.011(6)
C18 0.074(11) 0.110(14) 0.100(11) 0.000(9) 0.049(8) 0.021(8)
C18A 0.021(6) 0.064(7) 0.084(9) 0.002(6) 0.025(5) 0.006(5)
C19 0.042(7) 0.036(7) 0.071(8) -0.010(5) 0.029(6) 0.005(4)
C19A 0.039(7) 0.052(9) 0.051(7) 0.000(5) 0.017(5) 0.001(5)
C20 0.105(8) 0.138(10) 0.095(8) 0.004(7) 0.062(6) 0.047(7)
C20A 0.073(7) 0.149(11) 0.091(8) 0.005(7) 0.049(6) 0.009(7)
O2 0.0375(14) 0.0505(15) 0.0475(16) 0.0168(13) 0.0156(12) 0.0208(12)
C21 0.119(11) 0.158(13) 0.137(12) 0.046(11) 0.090(10) 0.050(11)

loop_
_atom_type_symbol
_atom_type_description
_atom_type_scat_dispersion_real
_atom_type_scat_dispersion_imag
_atom_type_scat_source
C C 0.0033 0.0016 'International Tables Vol C Tables 4.2.6.8 and 6.1.1.4'
H H 0.0000 0.0000 'International Tables Vol C Tables 4.2.6.8 and 6.1.1.4'
Cu Cu 0.3201 1.2651 'International Tables Vol C Tables 4.2.6.8 and 6.1.1.4'
N N 0.0061 0.0033 'International Tables Vol C Tables 4.2.6.8 and 6.1.1.4'
O O 0.0106 0.0060 'International Tables Vol C Tables 4.2.6.8 and 6.1.1.4'

loop_
_geom_angle_atom_site_label_1
_geom_angle_atom_site_label_2
_geom_angle_atom_site_label_3
_geom_angle
_geom_angle_site_symmetry_1
_geom_angle_site_symmetry_3
O2 Cu1 O3 88.90(11) 3_757 4_455
O2 Cu1 O4 88.84(11) 3_757 2_857
O3 Cu1 O4 167.79(10) 4_455 2_857
O2 Cu1 O1 167.60(10) 3_757 .
O3 Cu1 O1 88.84(11) 4_455 .
O4 Cu1 O1 90.81(11) 2_857 .
O2 Cu1 N1 95.74(11) 3_757 .
O3 Cu1 N1 97.09(11) 4_455 .
O4 Cu1 N1 95.07(11) 2_857 .
O1 Cu1 N1 96.63(11) . .
O2 Cu1 Cu1 83.99(7) 3_757 3_757
O3 Cu1 Cu1 85.74(7) 4_455 3_757
O4 Cu1 Cu1 82.09(7) 2_857 3_757
O1 Cu1 Cu1 83.69(7) . 3_757
N1 Cu1 Cu1 177.16(8) . 3_757
C15 N1 C15A 24.1(7) . .
C15 N1 C19A 111.8(8) . .
C15A N1 C19A 116.3(8) . .
C15 N1 C19 118.7(8) . .
C15A N1 C19 117.3(9) . .
C19A N1 C19 13.4(15) . .
C15 N1 Cu1 121.8(5) . .
C15A N1 Cu1 120.1(5) . .
C19A N1 Cu1 123.2(6) . .
C19 N1 Cu1 119.2(7) . .
C1 O1 Cu1 123.0(2) . .
C14 O4 Cu1 125.4(2) . 2_847
C14 O3 Cu1 121.0(2) . 4_656
O2 C1 O1 125.7(3) . .
O2 C1 C2A 116.0(4) . .
O1 C1 C2A 118.1(4) . .
O2 C1 C2 117.9(5) . .
O1 C1 C2 115.8(5) . .
C2A C1 C2 12.3(13) . .
C3 C2 C7 120.1(8) . .
C3 C2 C1 120.9(9) . .
C7 C2 C1 118.5(8) . .
C3A C2A C7 119.7(5) . .
C3A C2A C1 121.1(5) . .
C7 C2A C1 119.2(6) . .
C4 C3 C2 119.0(10) . .
C4 C3 H3A 120.5 . .
C2 C3 H3A 120.5 . .
C4A C3A C2A 120.1(6) . .
C4A C3A H3AA 119.9 . .
C2A C3A H3AA 119.9 . .
C5 C4 C3 120.7(11) . .
C5 C4 H4A 119.6 . .
C3 C4 H4A 119.6 . .
C3A C4A C5A 120.0(6) . .
C3A C4A H4AA 120.0 . .
C5A C4A H4AA 120.0 . .
C4 C5 C6 121.1(10) . .
C4 C5 H5A 119.5 . .
C6 C5 H5A 119.5 . .
C4A C5A C6A 121.2(6) . .
C4A C5A H5AA 119.4 . .
C6A C5A H5AA 119.4 . .
C5 C6 C7 117.7(8) . .
C5 C6 C8 121.3(9) . .
C7 C6 C8 118.6(8) . .
C7 C6A C5A 117.9(5) . .
C7 C6A C8 119.4(5) . .
C5A C6A C8 122.5(5) . .
C6A C7 C2A 121.0(5) . .
C6A C7 C6 18.7(11) . .
C2A C7 C6 123.2(6) . .
C6A C7 C2 122.5(6) . .
C2A C7 C2 13.2(14) . .
C6 C7 C2 119.7(7) . .
C6A C7 H7A 114.1 . .
C2A C7 H7A 115.1 . .
C6 C7 H7A 120.1 . .
C2 C7 H7A 120.1 . .
C6A C7 H7B 119.5 . .
C2A C7 H7B 119.5 . .
C6 C7 H7B 113.7 . .
C2 C7 H7B 116.1 . .
H7A C7 H7B 33.0 . .
C13 C8 C9 117.0(3) . .
C13 C8 C6A 119.0(4) . .
C9 C8 C6A 123.6(4) . .
C13 C8 C6 126.0(6) . .
C9 C8 C6 116.0(7) . .
C6A C8 C6 17.3(10) . .
C10 C9 C8 121.8(4) . .
C10 C9 H9A 119.1 . .
C8 C9 H9A 119.1 . .
C9 C10 C11 120.0(4) . .
C9 C10 H10A 120.0 . .
C11 C10 H10A 120.0 . .
C12 C11 C10 119.7(4) . .
C12 C11 H11A 120.2 . .
C10 C11 H11A 120.2 . .
C11 C12 C13 119.6(3) . .
C11 C12 C14 120.3(3) . .
C13 C12 C14 120.1(3) . .
C8 C13 C12 121.8(3) . .
C8 C13 H13A 119.1 . .
C12 C13 H13A 119.1 . .
O4 C14 O3 125.4(3) . .
O4 C14 C12 117.4(3) . .
O3 C14 C12 117.2(3) . .
N1 C15 C16 123.1(9) . .
N1 C15 H15A 118.4 . .
C16 C15 H15A 118.4 . .
N1 C15A C16A 122.9(10) . .
N1 C15A H15B 118.6 . .
C16A C15A H15B 118.6 . .
C15 C16 C17 119.4(9) . .
C15 C16 H16A 120.3 . .
C17 C16 H16A 120.3 . .
C15A C16A C17A 121.9(10) . .
C15A C16A H16B 119.0 . .
C17A C16A H16B 119.0 . .
C16 C17 C18 117.9(8) . .
C16 C17 C20 118.7(9) . .
C18 C17 C20 123.1(10) . .
C16A C17A C18A 115.7(8) . .
C16A C17A C20A 121.5(10) . .
C18A C17A C20A 122.6(11) . .
C19 C18 C17 120.3(12) . .
C19 C18 H18A 119.9 . .
C17 C18 H18A 119.9 . .
C17A C18A C19A 120.3(9) . .
C17A C18A H18B 119.8 . .
C19A C18A H18B 119.8 . .
N1 C19 C18 119.9(12) . .
N1 C19 H19A 120.0 . .
C18 C19 H19A 120.0 . .
N1 C19A C18A 122.7(10) . .
N1 C19A H19B 118.7 . .
C18A C19A H19B 118.7 . .
C21 C20 C17 117.8(10) . .
C21 C20 H20A 78.0 . .
C17 C20 H20A 102.1 . .
C21 C20 H20B 105.1 . .
C17 C20 H20B 111.0 . .
H20A C20 H20B 139.4 . .
C21 C20 H20C 79.8(12) . .
C17 C20 H20C 81.8(10) . .
H20A C20 H20C 22.1 . .
H20B C20 H20C 160.6 . .
C21 C20A C20A 70.1(11) . 3_658
C21 C20A C17A 124.0(13) . .
C20A C20A C17A 161.2(17) 3_658 .
C21 C20A C21 124.1(10) . 3_658
C20A C20A C21 54.0(10) 3_658 3_658
C17A C20A C21 110.6(11) . 3_658
C21 C20A H20A 77.6 . .
C20A C20A H20A 101.9 3_658 .
C17A C20A H20A 93.8 . .
C21 C20A H20A 111.5 3_658 .
C21 C20A H20D 51.9 . .
C20A C20A H20D 69.7 3_658 .
C17A C20A H20D 107.9 . .
C21 C20A H20D 103.0 3_658 .
H20A C20A H20D 129.1 . .
C21 C20A H20C 109(2) . .
C20A C20A H20C 102(2) 3_658 .
C17A C20A H20C 85.7(16) . .
C21 C20A H20C 85(3) 3_658 .
H20A C20A H20C 32.9 . .
H20D C20A H20C 160.1 . .
C1 O2 Cu1 123.5(2) . 3_757
C20A C21 C20 65.0(9) . .
C20A C21 C20A 55.9(10) . 3_658
C20 C21 C20A 113.6(12) . 3_658
C20A C21 H20D 55.1 . .
C20 C21 H20D 105.2 . .
C20A C21 H20D 63.5 3_658 .
C20A C21 H21A 145.7 . .
C20 C21 H21A 108.6 . .
C20A C21 H21A 103.9 3_658 .
H20D C21 H21A 146.1 . .
C20A C21 H21B 113.9 . .
C20 C21 H21B 96.5 . .
C20A C21 H21B 132.2 3_658 .
H20D C21 H21B 73.5 . .
H21A C21 H21B 100.2 . .

loop_
_geom_bond_atom_site_label_1
_geom_bond_atom_site_label_2
_geom_bond_distance
_geom_bond_site_symmetry_2
Cu1 O2 1.960(2) 3_757
Cu1 O3 1.962(2) 4_455
Cu1 O4 1.969(2) 2_857
Cu1 O1 1.975(2) .
Cu1 N1 2.143(3) .
Cu1 Cu1 2.6451(8) 3_757
N1 C15 1.341(9) .
N1 C15A 1.345(9) .
N1 C19A 1.342(9) .
N1 C19 1.349(10) .
O1 C1 1.252(4) .
O4 C14 1.248(4) .
O4 Cu1 1.969(2) 2_847
O3 C14 1.260(4) .
O3 Cu1 1.962(2) 4_656
C1 O2 1.247(4) .
C1 C2A 1.500(7) .
C1 C2 1.503(10) .
C2 C3 1.387(10) .
C2 C7 1.398(10) .
C2A C3A 1.374(8) .
C2A C7 1.390(7) .
C3 C4 1.380(10) .
C3 H3A 0.9300 .
C3A C4A 1.376(7) .
C3A H3AA 0.9300 .
C4 C5 1.380(10) .
C4 H4A 0.9300 .
C4A C5A 1.380(7) .
C4A H4AA 0.9300 .
C5 C6 1.391(10) .
C5 H5A 0.9300 .
C5A C6A 1.387(7) .
C5A H5AA 0.9300 .
C6 C7 1.399(10) .
C6 C8 1.508(10) .
C6A C7 1.391(7) .
C6A C8 1.505(7) .
C7 H7A 0.9300 .
C7 H7B 0.9300 .
C8 C13 1.386(5) .
C8 C9 1.390(5) .
C9 C10 1.367(6) .
C9 H9A 0.9300 .
C10 C11 1.381(5) .
C10 H10A 0.9300 .
C11 C12 1.375(5) .
C11 H11A 0.9300 .
C12 C13 1.381(5) .
C12 C14 1.497(5) .
C13 H13A 0.9300 .
C15 C16 1.364(10) .
C15 H15A 0.9300 .
C15A C16A 1.361(10) .
C15A H15B 0.9300 .
C16 C17 1.369(9) .
C16 H16A 0.9300 .
C16A C17A 1.368(10) .
C16A H16B 0.9300 .
C17 C18 1.391(11) .
C17 C20 1.506(9) .
C17A C18A 1.384(10) .
C17A C20A 1.513(10) .
C18 C19 1.392(11) .
C18 H18A 0.9300 .
C18A C19A 1.388(10) .
C18A H18B 0.9300 .
C19 H19A 0.9300 .
C19A H19B 0.9300 .
C20 C21 1.464(10) .
C20 H20A 0.9788 .
C20 H20B 0.9602 .
C20 H20C 1.45(5) .
C20A C21 1.313(17) .
C20A C20A 1.34(2) 3_658
C20A C21 1.526(18) 3_658
C20A H20A 1.2099 .
C20A H20D 1.1267 .
C20A H20C 0.978(13) .
O2 Cu1 1.960(2) 3_757
C21 C20A 1.526(18) 3_658
C21 H20D 1.0812 .
C21 H21A 1.2391 .
C21 H21B 1.1048 .

loop_
_geom_torsion_atom_site_label_1
_geom_torsion_atom_site_label_2
_geom_torsion_atom_site_label_3
_geom_torsion_atom_site_label_4
_geom_torsion
_geom_torsion_site_symmetry_1
_geom_torsion_site_symmetry_4
O2 Cu1 N1 C15 -124.0(7) 3_757 .
O3 Cu1 N1 C15 146.4(7) 4_455 .
O4 Cu1 N1 C15 -34.7(7) 2_857 .
O1 Cu1 N1 C15 56.7(7) . .
Cu1 Cu1 N1 C15 -39.6(19) 3_757 .
O2 Cu1 N1 C15A -152.2(7) 3_757 .
O3 Cu1 N1 C15A 118.2(7) 4_455 .
O4 Cu1 N1 C15A -62.8(7) 2_857 .
O1 Cu1 N1 C15A 28.6(7) . .
Cu1 Cu1 N1 C15A -67.8(19) 3_757 .
O2 Cu1 N1 C19A 34.3(11) 3_757 .
O3 Cu1 N1 C19A -55.3(11) 4_455 .
O4 Cu1 N1 C19A 123.7(11) 2_857 .
O1 Cu1 N1 C19A -144.9(11) . .
Cu1 Cu1 N1 C19A 118.7(19) 3_757 .
O2 Cu1 N1 C19 49.2(10) 3_757 .
O3 Cu1 N1 C19 -40.4(10) 4_455 .
O4 Cu1 N1 C19 138.6(10) 2_857 .
O1 Cu1 N1 C19 -130.0(10) . .
Cu1 Cu1 N1 C19 133.6(18) 3_757 .
O2 Cu1 O1 C1 6.3(6) 3_757 .
O3 Cu1 O1 C1 85.8(3) 4_455 .
O4 Cu1 O1 C1 -82.0(3) 2_857 .
N1 Cu1 O1 C1 -177.2(3) . .
Cu1 Cu1 O1 C1 0.0(3) 3_757 .
Cu1 O1 C1 O2 2.7(5) . .
Cu1 O1 C1 C2A -173.1(6) . .
Cu1 O1 C1 C2 173.4(11) . .
O2 C1 C2 C3 179.9(12) . .
O1 C1 C2 C3 8(2) . .
C2A C1 C2 C3 -96(4) . .
O2 C1 C2 C7 -7(2) . .
O1 C1 C2 C7 -178.7(13) . .
C2A C1 C2 C7 77(3) . .
O2 C1 C2A C3A -161.4(8) . .
O1 C1 C2A C3A 14.8(12) . .
C2 C1 C2A C3A 97(3) . .
O2 C1 C2A C7 21.0(12) . .
O1 C1 C2A C7 -162.8(7) . .
C2 C1 C2A C7 -81(3) . .
C7 C2 C3 C4 6(2) . .
C1 C2 C3 C4 178.7(18) . .
C7 C2A C3A C4A -1.7(14) . .
C1 C2A C3A C4A -179.3(9) . .
C2 C3 C4 C5 1.0(17) . .
C2A C3A C4A C5A -0.2(13) . .
C3 C4 C5 C6 0(2) . .
C3A C4A C5A C6A 0.2(15) . .
C4 C5 C6 C7 -8(3) . .
C4 C5 C6 C8 -170.3(14) . .
C4A C5A C6A C7 1.6(15) . .
C4A C5A C6A C8 176.1(9) . .
C5A C6A C7 C2A -3.6(14) . .
C8 C6A C7 C2A -178.2(8) . .
C5A C6A C7 C6 99(2) . .
C8 C6A C7 C6 -76(2) . .
C5A C6A C7 C2 11.9(17) . .
C8 C6A C7 C2 -162.8(13) . .
C3A C2A C7 C6A 3.7(15) . .
C1 C2A C7 C6A -178.7(7) . .
C3A C2A C7 C6 -18.3(17) . .
C1 C2A C7 C6 159.3(12) . .
C3A C2A C7 C2 -97(3) . .
C1 C2A C7 C2 80(3) . .
C5 C6 C7 C6A -89(3) . .
C8 C6 C7 C6A 74(2) . .
C5 C6 C7 C2A 0(2) . .
C8 C6 C7 C2A 162.7(11) . .
C5 C6 C7 C2 15(3) . .
C8 C6 C7 C2 177.7(14) . .
C3 C2 C7 C6A 7(2) . .
C1 C2 C7 C6A -165.4(12) . .
C3 C2 C7 C2A 95(4) . .
C1 C2 C7 C2A -78(3) . .
C3 C2 C7 C6 -14(3) . .
C1 C2 C7 C6 172.9(14) . .
C7 C6A C8 C13 -165.8(7) . .
C5A C6A C8 C13 19.8(12) . .
C7 C6A C8 C9 6.9(13) . .
C5A C6A C8 C9 -167.5(8) . .
C7 C6A C8 C6 76(2) . .
C5A C6A C8 C6 -99(2) . .
C5 C6 C8 C13 18(2) . .
C7 C6 C8 C13 -144.4(11) . .
C5 C6 C8 C9 -150.4(15) . .
C7 C6 C8 C9 48(2) . .
C5 C6 C8 C6A 89(3) . .
C7 C6 C8 C6A -73(2) . .
C13 C8 C9 C10 3.2(7) . .
C6A C8 C9 C10 -169.6(7) . .
C6 C8 C9 C10 172.4(9) . .
C8 C9 C10 C11 -0.7(8) . .
C9 C10 C11 C12 -2.3(7) . .
C10 C11 C12 C13 2.6(7) . .
C10 C11 C12 C14 -175.7(4) . .
C9 C8 C13 C12 -2.9(6) . .
C6A C8 C13 C12 170.3(6) . .
C6 C8 C13 C12 -170.9(11) . .
C11 C12 C13 C8 0.1(6) . .
C14 C12 C13 C8 178.4(4) . .
Cu1 O4 C14 O3 -7.0(5) 2_847 .
Cu1 O4 C14 C12 172.0(2) 2_847 .
Cu1 O3 C14 O4 8.1(5) 4_656 .
Cu1 O3 C14 C12 -170.9(2) 4_656 .
C11 C12 C14 O4 -14.0(5) . .
C13 C12 C14 O4 167.7(3) . .
C11 C12 C14 O3 165.1(4) . .
C13 C12 C14 O3 -13.2(5) . .
C15A N1 C15 C16 -96(2) . .
C19A N1 C15 C16 10.0(14) . .
C19 N1 C15 C16 -2.7(15) . .
Cu1 N1 C15 C16 170.6(7) . .
C15 N1 C15A C16A 85(2) . .
C19A N1 C15A C16A 0.1(14) . .
C19 N1 C15A C16A -14.8(15) . .
Cu1 N1 C15A C16A -173.8(7) . .
N1 C15 C16 C17 -4.6(15) . .
N1 C15A C16A C17A 1.4(15) . .
C15 C16 C17 C18 5(2) . .
C15 C16 C17 C20 -169.4(10) . .
C15A C16A C17A C18A 1(2) . .
C15A C16A C17A C20A 175.2(11) . .
C16 C17 C18 C19 1(3) . .
C20 C17 C18 C19 175.1(18) . .
C16A C17A C18A C19A -4(2) . .
C20A C17A C18A C19A -178.6(16) . .
C15 N1 C19 C18 9(2) . .
C15A N1 C19 C18 36(2) . .
C19A N1 C19 C18 -53(5) . .
Cu1 N1 C19 C18 -164.7(16) . .
C17 C18 C19 N1 -8(3) . .
C15 N1 C19A C18A -30(2) . .
C15A N1 C19A C18A -4(2) . .
C19 N1 C19A C18A 94(6) . .
Cu1 N1 C19A C18A 169.9(13) . .
C17A C18A C19A N1 6(3) . .
C16 C17 C20 C21 -127.1(13) . .
C18 C17 C20 C21 58(2) . .
C16A C17A C20A C21 150.4(14) . .
C18A C17A C20A C21 -36(2) . .
C16A C17A C20A C20A -74(6) . 3_658
C18A C17A C20A C20A 100(6) . 3_658
C16A C17A C20A C21 -41.9(18) . 3_658
C18A C17A C20A C21 132.1(17) . 3_658
O1 C1 O2 Cu1 -4.7(5) . 3_757
C2A C1 O2 Cu1 171.2(6) . 3_757
C2 C1 O2 Cu1 -175.2(11) . 3_757
C20A C20A C21 C20 148.1(15) 3_658 .
C17A C20A C21 C20 -45.9(13) . .
C21 C20A C21 C20 148.1(15) 3_658 .
C17A C20A C21 C20A 166(2) . 3_658
C21 C20A C21 C20A 0.000(3) 3_658 3_658
C17 C20 C21 C20A 44.5(12) . .
C17 C20 C21 C20A 73.0(16) . 3_658
